data_4122351
loop_
_publ_author_name
'Frasconi, Marco'
'Kikuchi, Takashi'
'Cao, Dennis'
'Wu, Yilei'
'Liu, Wei-Guang'
'Dyar, Scott M.'
'Barin, Gokhan'
'Sarjeant, Amy A.'
'Stern, Charlotte L.'
'Carmieli, Raanan'
'Wang, Cheng'
'Wasielewski, Michael R.'
'Goddard, 3rd, William A'
'Stoddart, J. Fraser'

_publ_section_title
;
 Mechanical bonds and topological effects in radical dimer stabilization.
;
_journal_issue 31
_journal_name_full 'Journal of the American Chemical Society'
_journal_page_first 11011
_journal_page_last 11026
_journal_paper_doi 10.1021/ja504662a
_journal_volume 136
_journal_year 2014
_chemical_formula_moiety 'C46 H52 N12 Pt2, 2(C34 H44 O10 S4), 2(O4 S), 7(F6 P), 8(C2 H3 N)'
_chemical_formula_sum 'C130 H164 F42 N20 O28 P7 Pt2 S10'
_chemical_formula_weight 4180.37
_chemical_name_systematic
;
 ?
;
_space_group_crystal_system triclinic
_space_group_IT_number 2
_space_group_name_Hall '-P 1'
_space_group_name_H-M_alt 'P -1'
_symmetry_space_group_name_Hall '-P 1'
_symmetry_space_group_name_H-M 'P -1'
_atom_sites_solution_hydrogens geom
_atom_sites_solution_primary direct
_audit_creation_date 2012-11-15
_audit_creation_method
;
  Olex2 1.2
  (compiled Nov  5 2012 18:25:38, GUI svn.r4372)
;
_cell_angle_alpha 72.636(2)
_cell_angle_beta 71.569(2)
_cell_angle_gamma 68.9620(10)
_cell_formula_units_Z 1
_cell_length_a 13.8756(5)
_cell_length_b 17.1561(7)
_cell_length_c 21.5948(8)
_cell_measurement_reflns_used 9944
_cell_measurement_temperature 100(2)
_cell_measurement_theta_max 64.40
_cell_measurement_theta_min 4.64
_cell_volume 4451.5(3)
_computing_cell_refinement 'SAINT V7.23A (Bruker, 2005)'
_computing_data_collection 'APEX2 V2.1-4 (Bruker, 2007)'
_computing_data_reduction 'Bruker SAINT'
_computing_molecular_graphics
;
O. V. Dolomanov, L. J. Bourhis, R. J. Gildea, J. A. K. Howard and H. Puschmann,
OLEX2: a complete structure solution, refinement and analysis program.
J. Appl. Cryst. (2009). 42, 339-341.
;
_computing_publication_material
;
O. V. Dolomanov, L. J. Bourhis, R. J. Gildea, J. A. K. Howard and H. Puschmann,
OLEX2: a complete structure solution, refinement and analysis program.
J. Appl. Cryst. (2009). 42, 339-341.
;
_computing_structure_refinement
;
SHELXL, G.M. Sheldrick, Acta Cryst.
(2008). A64, 112-122
;
_computing_structure_solution
;
XS, G.M. Sheldrick, Acta Cryst.
(2008). A64, 112-122
;
_diffrn_ambient_temperature 99.96
_diffrn_detector_area_resol_mean 8
_diffrn_measured_fraction_theta_full 0.841
_diffrn_measured_fraction_theta_max 0.957
_diffrn_measurement_device_type 'Bruker Kappa APEX CCD area detector'
_diffrn_measurement_method '\w and \f scans'
_diffrn_radiation_monochromator 'Quazar optics'
_diffrn_radiation_type CuK\a
_diffrn_radiation_wavelength 1.54178
_diffrn_reflns_av_R_equivalents 0.0423
_diffrn_reflns_av_unetI/netI 0.0439
_diffrn_reflns_Laue_measured_fraction_full 0.841
_diffrn_reflns_Laue_measured_fraction_max 0.957
_diffrn_reflns_limit_h_max 15
_diffrn_reflns_limit_h_min -11
_diffrn_reflns_limit_k_max 19
_diffrn_reflns_limit_k_min -19
_diffrn_reflns_limit_l_max 24
_diffrn_reflns_limit_l_min -24
_diffrn_reflns_number 40651
_diffrn_reflns_point_group_measured_fraction_full 0.841
_diffrn_reflns_point_group_measured_fraction_max 0.957
_diffrn_reflns_theta_full 67.679
_diffrn_reflns_theta_max 62.38
_diffrn_reflns_theta_min 2.82
_diffrn_source microsource
_diffrn_standards_number 0
_exptl_absorpt_coefficient_mu 5.579
_exptl_absorpt_correction_T_max 0.7525
_exptl_absorpt_correction_T_min 0.5197
_exptl_absorpt_correction_type multi-scan
_exptl_absorpt_process_details
;
SADABS-2008/1 (Bruker,2008) was used for absorption correction.
wR2(int) was 0.0992 before and 0.0541 after correction.
The Ratio of minimum to maximum transmission is 0.6906.
The \l/2 correction factor is 0.0015.
;
_exptl_crystal_colour green
_exptl_crystal_colour_primary green
_exptl_crystal_density_diffrn 1.559
_exptl_crystal_description plate
_exptl_crystal_F_000 2107
_exptl_crystal_size_max 0.197
_exptl_crystal_size_mid 0.115
_exptl_crystal_size_min 0.011
_refine_diff_density_max 2.185
_refine_diff_density_min -1.039
_refine_diff_density_rms 0.149
_refine_ls_extinction_method none
_refine_ls_goodness_of_fit_ref 1.112
_refine_ls_hydrogen_treatment constr
_refine_ls_matrix_type full
_refine_ls_number_parameters 1165
_refine_ls_number_reflns 13545
_refine_ls_number_restraints 978
_refine_ls_restrained_S_all 1.132
_refine_ls_R_factor_all 0.0753
_refine_ls_R_factor_gt 0.0645
_refine_ls_shift/su_max 0.002
_refine_ls_shift/su_mean 0.000
_refine_ls_structure_factor_coef Fsqd
_refine_ls_weighting_details
;
 w=1/[\s^2^(Fo^2^)+(0.1017P)^2^+23.0111P]
 where P=(Fo^2^+2Fc^2^)/3
;
_refine_ls_weighting_scheme calc
_refine_ls_wR_factor_gt 0.1744
_refine_ls_wR_factor_ref 0.1857
_reflns_Friedel_coverage 0.000
_reflns_number_gt 11716
_reflns_number_total 13545
_reflns_threshold_expression 'I > 2\s(I)'
_cod_data_source_file ja504662a_si_007.cif
_cod_data_source_block n2292
_cod_depositor_comments 'Adding full bibliography for 4122349--4122355.cif.'
_cod_database_code 4122351
_olex2_refinement_description
;
1. Fixed Uiso
 At 1.2 times of:
  {H35A,H35B} of C35, H21 of C21, {H37A,H37B} of C37, {H31A,H31B} of C31, H22
  of C22, {H32A,H32B} of C32, H25 of C25, {H33A,H33B} of C33, H28 of C28, {H30A,
  H30B} of C30, {H34A,H34B} of C34, {H36A,H36B} of C36, H23 of C23, H9 of C9,
  H10 of C10, H11 of C11, H12 of C12, {H1A,H1B} of N1, {H2A,H2B} of N2, {H1C,
  H1D} of C1, {H2C,H2D} of C2, H3 of C3, H4 of C4, H6 of C6, H7 of C7, {H38A,
  H38B} of C38, H40 of C40, H41 of C41, H42 of C42, H45 of C45, H46 of C46, H47
  of C47, {H49A,H49B} of C49, {H50A,H50B} of C50, {H51A,H51B} of C51, {H52A,
  H52B} of C52, {H53A,H53B} of C53, {H54A,H54B} of C54, {H55A,H55B} of C55,
  {H56A,H56B} of C56, {H57A,H57B} of C57, {H13A,H13B} of C13, H14 of C14, H15
  of C15, H17 of C17, H18 of C18, H20 of C20
 At 1.5 times of:
  {H59A,H59B,H59C} of C59, {H61A,H61B,H61C} of C61, {H63A,H63B,H63C} of C63,
  {H65A,H65B,H65C} of C65, {H67A,H67B,H67C} of C67
2. Same fragment restrains
{F1, F2, F3, F4, F5, F6}
as
{F7, F8, F9, F10, F11, F12}
{F1, F2, F3, F4, F5, F6}
as
{F7A, F8A, F9A, F10A, F11A, F12A}
3. Others
 Sof(F7)=Sof(F8)=Sof(F9)=Sof(F10)=Sof(F11)=Sof(F12)=1-Sof(F8)=1-Sof(F8)=1-
 Sof(F8)=1-Sof(F8)=1-Sof(F8)=1-Sof(F8)
 Fixed Sof: N8(0.5) C60(0.5) C61(0.5) H61A(0.5) H61B(0.5) H61C(0.5) N11(0.5)
 C66(0.5) C67(0.5) H67A(0.5) H67B(0.5) H67C(0.5)
4.a Secondary CH2 refined with riding coordinates:
 N1(H1A,H1B), N2(H2A,H2B), C1(H1C,H1D), C2(H2C,H2D), C13(H13A,H13B), C30(H30A,
 H30B), C31(H31A,H31B), C32(H32A,H32B), C33(H33A,H33B), C34(H34A,H34B),
 C35(H35A,H35B), C36(H36A,H36B), C37(H37A,H37B), C38(H38A,H38B), C49(H49A,H49B),
  C50(H50A,H50B), C51(H51A,H51B), C52(H52A,H52B), C53(H53A,H53B), C54(H54A,
 H54B), C55(H55A,H55B), C56(H56A,H56B), C57(H57A,H57B)
4.b Aromatic/amide H refined with riding coordinates:
 C3(H3), C4(H4), C6(H6), C7(H7), C9(H9), C10(H10), C11(H11), C12(H12),
 C14(H14), C15(H15), C17(H17), C18(H18), C20(H20), C21(H21), C22(H22), C23(H23),
  C25(H25), C28(H28), C40(H40), C41(H41), C42(H42), C45(H45), C46(H46), C47(H47)
4.c Idealised Me refined as rotating group:
 C59(H59A,H59B,H59C), C61(H61A,H61B,H61C), C63(H63A,H63B,H63C), C65(H65A,H65B,
 H65C), C67(H67A,H67B,H67C)
;
_smtbx_masks_special_details
;
Total solvent accessible volume / cell = 307.2 Ang^3^ [6.9%]
Total electron count / cell = 24.0

The solvent masking procedure as implemented in Olex2 was used to remove the
electronic contribution of solvent molecules from the refinement.  As the exact
solvent content is not known, only the atoms used in the refinement model are
reported in the formula here.
;
_shelx_estimated_absorpt_t_max 0.941
_shelx_estimated_absorpt_t_min 0.406
_shelx_space_group_comment
;
The symmetry employed for this shelxl refinement is uniquely defined
by the following loop, which should always be used as a source of
symmetry information in preference to the above space-group names.
They are only intended as comments.
;
_shelxl_version_number 2012-6

loop_
_space_group_symop_operation_xyz
'x, y, z'
'-x, -y, -z'

loop_
_atom_site_label
_atom_site_type_symbol
_atom_site_fract_x
_atom_site_fract_y
_atom_site_fract_z
_atom_site_U_iso_or_equiv
_atom_site_adp_type
_atom_site_occupancy
_atom_site_site_symmetry_order
_atom_site_calc_flag
_atom_site_refinement_flags_posn
_atom_site_refinement_flags_adp
_atom_site_refinement_flags_occupancy
_atom_site_disorder_assembly
_atom_site_disorder_group
Pt1 Pt 0.32677(2) 0.41026(2) 1.13929(2) 0.03191(13) Uani 1 1 d . U . . .
N1 N 0.3068(6) 0.4454(3) 1.2254(3) 0.0362(14) Uani 1 1 d . U . . .
H1A H 0.2654 0.4168 1.2601 0.043 Uiso 1 1 calc R U . . .
H1B H 0.3716 0.4322 1.2350 0.043 Uiso 1 1 calc R U . . .
N2 N 0.3045(5) 0.5372(3) 1.0978(3) 0.0306(12) Uani 1 1 d . U . . .
H2A H 0.3568 0.5444 1.0597 0.037 Uiso 1 1 calc R U . . .
H2B H 0.2398 0.5609 1.0866 0.037 Uiso 1 1 calc R U . . .
N3 N 0.3452(4) 0.3803(3) 1.0518(3) 0.0258(11) Uani 1 1 d . U . . .
N4 N 0.4257(5) 0.2796(3) 0.7446(3) 0.0295(11) Uani 1 1 d . U . . .
N5 N 0.4867(5) 0.1578(4) 0.6955(3) 0.0301(11) Uani 1 1 d . U . . .
N6 N 0.6429(4) -0.2847(3) 0.8164(2) 0.0260(11) Uani 1 1 d . U . . .
C1 C 0.2540(7) 0.5400(4) 1.2163(4) 0.0415(17) Uani 1 1 d . U . . .
H1C H 0.2617 0.5622 1.2513 0.050 Uiso 1 1 calc R U . . .
H1D H 0.1774 0.5528 1.2193 0.050 Uiso 1 1 calc R U . . .
C2 C 0.3083(7) 0.5804(4) 1.1479(4) 0.0408(17) Uani 1 1 d . U . . .
H2C H 0.2715 0.6423 1.1374 0.049 Uiso 1 1 calc R U . . .
H2D H 0.3830 0.5730 1.1467 0.049 Uiso 1 1 calc R U . . .
C3 C 0.2628(6) 0.4040(4) 1.0241(3) 0.0332(14) Uani 1 1 d . U . . .
H3 H 0.1948 0.4349 1.0460 0.040 Uiso 1 1 calc R U . . .
C4 C 0.2753(6) 0.3837(5) 0.9631(4) 0.0376(16) Uani 1 1 d . U . . .
H4 H 0.2156 0.4005 0.9444 0.045 Uiso 1 1 calc R U . . .
C5 C 0.3739(6) 0.3395(4) 0.9299(3) 0.0289(13) Uani 1 1 d . U . . .
C6 C 0.4576(6) 0.3165(4) 0.9607(3) 0.0307(14) Uani 1 1 d . U . . .
H6 H 0.5267 0.2860 0.9399 0.037 Uiso 1 1 calc R U . . .
C7 C 0.4421(5) 0.3372(4) 1.0201(3) 0.0298(14) Uani 1 1 d . U . . .
H7 H 0.5007 0.3210 1.0397 0.036 Uiso 1 1 calc R U . . .
C8 C 0.3908(6) 0.3182(4) 0.8657(3) 0.0292(13) Uani 1 1 d . U . . .
C9 C 0.3084(6) 0.3119(4) 0.8454(3) 0.0338(14) Uani 1 1 d . U . . .
H9 H 0.2390 0.3211 0.8738 0.041 Uiso 1 1 calc R U . . .
C10 C 0.3272(6) 0.2924(4) 0.7849(3) 0.0342(14) Uani 1 1 d . U . . .
H10 H 0.2710 0.2879 0.7713 0.041 Uiso 1 1 calc R U . . .
C11 C 0.5067(6) 0.2847(5) 0.7621(4) 0.0353(15) Uani 1 1 d . U . . .
H11 H 0.5755 0.2741 0.7331 0.042 Uiso 1 1 calc R U . . .
C12 C 0.4907(6) 0.3053(5) 0.8219(3) 0.0364(15) Uani 1 1 d . U . . .
H12 H 0.5481 0.3109 0.8335 0.044 Uiso 1 1 calc R U . . .
C13 C 0.4471(6) 0.2519(4) 0.6812(3) 0.0332(15) Uani 1 1 d . U . . .
H13A H 0.3811 0.2714 0.6651 0.040 Uiso 1 1 calc R U . . .
H13B H 0.5008 0.2763 0.6463 0.040 Uiso 1 1 calc R U . . .
C14 C 0.4135(6) 0.1138(5) 0.7223(3) 0.0320(14) Uani 1 1 d . U . . .
H14 H 0.3400 0.1434 0.7264 0.038 Uiso 1 1 calc R U . . .
C15 C 0.4455(6) 0.0275(5) 0.7434(3) 0.0342(14) Uani 1 1 d . U . . .
H15 H 0.3939 -0.0026 0.7624 0.041 Uiso 1 1 calc R U . . .
C16 C 0.5530(6) -0.0174(4) 0.7374(3) 0.0279(13) Uani 1 1 d . U . . .
C17 C 0.6251(6) 0.0290(4) 0.7087(4) 0.0342(15) Uani 1 1 d . U . . .
H17 H 0.6990 0.0002 0.7030 0.041 Uiso 1 1 calc R U . . .
C18 C 0.5911(6) 0.1175(4) 0.6880(3) 0.0301(13) Uani 1 1 d . U . . .
H18 H 0.6413 0.1490 0.6689 0.036 Uiso 1 1 calc R U . . .
C19 C 0.5861(6) -0.1102(4) 0.7634(3) 0.0315(14) Uani 1 1 d . U . . .
C20 C 0.5187(6) -0.1595(5) 0.7737(3) 0.0346(15) Uani 1 1 d . U . . .
H20 H 0.4516 -0.1332 0.7627 0.041 Uiso 1 1 calc R U . . .
C21 C 0.5485(6) -0.2445(4) 0.7993(3) 0.0336(15) Uani 1 1 d . U . . .
H21 H 0.5020 -0.2768 0.8054 0.040 Uiso 1 1 calc R U . . .
C22 C 0.7107(6) -0.2394(4) 0.8054(3) 0.0317(14) Uani 1 1 d . U . . .
H22 H 0.7777 -0.2675 0.8165 0.038 Uiso 1 1 calc R U . . .
C23 C 0.6848(6) -0.1537(4) 0.7787(3) 0.0335(14) Uani 1 1 d . U . . .
H23 H 0.7346 -0.1235 0.7705 0.040 Uiso 1 1 calc R U . . .
S1 S 0.39631(18) 0.08199(11) 0.90175(9) 0.0443(5) Uani 1 1 d . U . . .
S2 S 0.42388(18) -0.10029(13) 0.95957(12) 0.0541(5) Uani 1 1 d . U . . .
S3 S 0.6463(2) 0.05018(14) 0.87795(11) 0.0559(6) Uani 1 1 d . U . . .
S4 S 0.67431(17) -0.13209(12) 0.93826(9) 0.0423(4) Uani 1 1 d . U . . .
O1 O 0.8813(7) -0.2426(5) 0.9016(6) 0.104(3) Uani 1 1 d . U . . .
O2 O 0.9648(6) -0.3567(5) 0.8120(5) 0.083(2) Uani 1 1 d . U . . .
O3 O 0.8649(5) -0.3653(4) 0.7135(3) 0.0593(15) Uani 1 1 d . U . . .
O4 O 0.7030(7) -0.3115(4) 0.6486(3) 0.0677(18) Uani 1 1 d . U . . .
O5 O 0.5878(6) -0.1383(4) 0.5969(3) 0.0574(15) Uani 1 1 d . U . . .
O6 O 0.4910(4) 0.2420(3) 0.5302(2) 0.0423(12) Uani 1 1 d . U . . .
O7 O 0.4064(4) 0.4060(3) 0.5633(3) 0.0447(12) Uani 1 1 d . U . . .
O8 O 0.2303(5) 0.4022(3) 0.6737(3) 0.0460(12) Uani 1 1 d . U . . .
O9 O 0.1848(4) 0.2445(3) 0.7005(3) 0.0448(12) Uani 1 1 d . U . . .
O10 O 0.2046(5) 0.1357(4) 0.8320(3) 0.0503(13) Uani 1 1 d . U . . .
C24 C 0.2877(7) 0.0459(5) 0.9187(4) 0.0507(19) Uani 1 1 d . U . . .
C25 C 0.3013(8) -0.0375(6) 0.9451(6) 0.068(3) Uani 1 1 d . U . . .
H25 H 0.2447 -0.0615 0.9556 0.081 Uiso 1 1 calc R U . . .
C26 C 0.4837(7) -0.0188(5) 0.9261(4) 0.0430(16) Uani 1 1 d . U . . .
C27 C 0.5882(7) -0.0320(5) 0.9158(4) 0.0439(16) Uani 1 1 d . U . . .
C28 C 0.7752(9) -0.0171(6) 0.8728(5) 0.062(2) Uani 1 1 d . U . . .
H28 H 0.8346 0.0040 0.8502 0.074 Uiso 1 1 calc R U . . .
C29 C 0.7883(8) -0.1002(6) 0.9019(4) 0.0529(19) Uani 1 1 d . U . . .
C30 C 0.8928(8) -0.1661(6) 0.9031(5) 0.061(2) Uani 1 1 d . U . . .
H30A H 0.9477 -0.1497 0.8640 0.073 Uiso 1 1 calc R U . . .
H30B H 0.9146 -0.1720 0.9441 0.073 Uiso 1 1 calc R U . . .
C31 C 0.9799(11) -0.3103(10) 0.9000(9) 0.109(4) Uani 1 1 d . U . . .
H31A H 1.0313 -0.2914 0.9107 0.131 Uiso 1 1 calc R U . . .
H31B H 0.9674 -0.3606 0.9350 0.131 Uiso 1 1 calc R U . . .
C32 C 1.0220(11) -0.3333(11) 0.8417(9) 0.110(5) Uani 1 1 d . U . . .
H32A H 1.0866 -0.3819 0.8465 0.132 Uiso 1 1 calc R U . . .
H32B H 1.0460 -0.2854 0.8095 0.132 Uiso 1 1 calc R U . . .
C33 C 1.0134(11) -0.3967(10) 0.7629(9) 0.104(4) Uani 1 1 d . U . . .
H33A H 1.0741 -0.4444 0.7763 0.125 Uiso 1 1 calc R U . . .
H33B H 1.0431 -0.3569 0.7241 0.125 Uiso 1 1 calc R U . . .
C34 C 0.9546(10) -0.4292(7) 0.7424(8) 0.087(3) Uani 1 1 d . U . . .
H34A H 0.9251 -0.4693 0.7810 0.105 Uiso 1 1 calc R U . . .
H34B H 1.0029 -0.4627 0.7084 0.105 Uiso 1 1 calc R U . . .
C35 C 0.8844(10) -0.3329(8) 0.6453(6) 0.083(3) Uani 1 1 d . U . . .
H35A H 0.9096 -0.3800 0.6211 0.100 Uiso 1 1 calc R U . . .
H35B H 0.9402 -0.3039 0.6318 0.100 Uiso 1 1 calc R U . . .
C36 C 0.7824(10) -0.2698(7) 0.6278(5) 0.073(3) Uani 1 1 d . U . . .
H36A H 0.7590 -0.2214 0.6504 0.088 Uiso 1 1 calc R U . . .
H36B H 0.7948 -0.2470 0.5791 0.088 Uiso 1 1 calc R U . . .
C37 C 0.6338(11) -0.2884(6) 0.6066(5) 0.072(3) Uani 1 1 d . U . . .
H37A H 0.6040 -0.3359 0.6146 0.086 Uiso 1 1 calc R U . . .
H37B H 0.6750 -0.2801 0.5596 0.086 Uiso 1 1 calc R U . . .
C38 C 0.5443(10) -0.2090(6) 0.6160(5) 0.068(2) Uani 1 1 d . U . . .
H38A H 0.4949 -0.1991 0.5880 0.082 Uiso 1 1 calc R U . . .
H38B H 0.5044 -0.2148 0.6632 0.082 Uiso 1 1 calc R U . . .
C39 C 0.5189(8) -0.0578(6) 0.5924(4) 0.0526(18) Uani 1 1 d . U . . .
C40 C 0.4136(9) -0.0384(7) 0.6096(4) 0.060(2) Uani 1 1 d . U . . .
H40 H 0.3809 -0.0830 0.6276 0.072 Uiso 1 1 calc R U . . .
C41 C 0.3484(9) 0.0486(7) 0.6017(4) 0.059(2) Uani 1 1 d . U . . .
H41 H 0.2732 0.0609 0.6133 0.070 Uiso 1 1 calc R U . . .
C42 C 0.3937(8) 0.1150(7) 0.5773(4) 0.0525(19) Uani 1 1 d . U . . .
H42 H 0.3506 0.1727 0.5725 0.063 Uiso 1 1 calc R U . . .
C43 C 0.5067(7) 0.0947(5) 0.5595(3) 0.0432(16) Uani 1 1 d . U . . .
C44 C 0.5712(7) 0.0085(5) 0.5668(3) 0.0427(16) Uani 1 1 d . U . . .
C45 C 0.6820(7) -0.0094(5) 0.5492(4) 0.0474(18) Uani 1 1 d . U . . .
H45 H 0.7250 -0.0672 0.5543 0.057 Uiso 1 1 calc R U . . .
C46 C 0.7294(8) 0.0549(5) 0.5248(4) 0.0492(18) Uani 1 1 d . U . . .
H46 H 0.8047 0.0413 0.5127 0.059 Uiso 1 1 calc R U . . .
C47 C 0.6680(7) 0.1395(5) 0.5175(4) 0.0449(17) Uani 1 1 d . U . . .
H47 H 0.7014 0.1836 0.5004 0.054 Uiso 1 1 calc R U . . .
C48 C 0.5575(7) 0.1604(5) 0.5351(3) 0.0402(15) Uani 1 1 d . U . . .
C49 C 0.5371(7) 0.3107(5) 0.4965(4) 0.0432(17) Uani 1 1 d . U . . .
H49A H 0.5741 0.3052 0.4499 0.052 Uiso 1 1 calc R U . . .
H49B H 0.5893 0.3093 0.5195 0.052 Uiso 1 1 calc R U . . .
C50 C 0.4480(7) 0.3940(5) 0.4973(4) 0.0476(18) Uani 1 1 d . U . . .
H50A H 0.4755 0.4421 0.4688 0.057 Uiso 1 1 calc R U . . .
H50B H 0.3915 0.3922 0.4795 0.057 Uiso 1 1 calc R U . . .
C51 C 0.3178(7) 0.4796(5) 0.5688(4) 0.0483(18) Uani 1 1 d . U . . .
H51A H 0.2680 0.4812 0.5439 0.058 Uiso 1 1 calc R U . . .
H51B H 0.3415 0.5316 0.5495 0.058 Uiso 1 1 calc R U . . .
C52 C 0.2636(8) 0.4765(5) 0.6410(4) 0.053(2) Uani 1 1 d . U . . .
H52A H 0.3128 0.4797 0.6643 0.064 Uiso 1 1 calc R U . . .
H52B H 0.2008 0.5274 0.6449 0.064 Uiso 1 1 calc R U . . .
C53 C 0.1620(7) 0.3891(5) 0.6429(4) 0.0479(18) Uani 1 1 d . U . . .
H53A H 0.2039 0.3671 0.6018 0.058 Uiso 1 1 calc R U . . .
H53B H 0.1084 0.4437 0.6304 0.058 Uiso 1 1 calc R U . . .
C54 C 0.1079(7) 0.3257(5) 0.6914(5) 0.0484(19) Uani 1 1 d . U . . .
H54A H 0.0743 0.3439 0.7346 0.058 Uiso 1 1 calc R U . . .
H54B H 0.0519 0.3223 0.6740 0.058 Uiso 1 1 calc R U . . .
C55 C 0.1357(7) 0.1765(5) 0.7357(5) 0.0481(18) Uani 1 1 d . U . . .
H55A H 0.1850 0.1222 0.7236 0.058 Uiso 1 1 calc R U . . .
H55B H 0.0705 0.1889 0.7206 0.058 Uiso 1 1 calc R U . . .
C56 C 0.1075(7) 0.1653(5) 0.8098(5) 0.0504(19) Uani 1 1 d . U . . .
H56A H 0.0630 0.2203 0.8228 0.061 Uiso 1 1 calc R U . . .
H56B H 0.0668 0.1233 0.8306 0.061 Uiso 1 1 calc R U . . .
C57 C 0.1853(8) 0.1056(6) 0.9024(5) 0.063(2) Uani 1 1 d . U . . .
H57A H 0.1304 0.0753 0.9177 0.076 Uiso 1 1 calc R U . . .
H57B H 0.1597 0.1541 0.9251 0.076 Uiso 1 1 calc R U . . .
S5 S 0.99249(17) 0.38006(14) 0.91650(12) 0.0564(6) Uani 1 1 d . U . . .
O11 O 1.0612(7) 0.3003(5) 0.9416(4) 0.096(3) Uani 1 1 d . U . . .
O12 O 0.8928(7) 0.3946(7) 0.9622(5) 0.104(3) Uani 1 1 d . U . . .
O13 O 1.0491(9) 0.4423(6) 0.9020(6) 0.115(3) Uani 1 1 d . U . . .
O14 O 0.9686(10) 0.3737(7) 0.8566(5) 0.124(4) Uani 1 1 d . U . . .
P1 P 0.18512(17) 0.79154(12) 0.22904(11) 0.0454(5) Uani 1 1 d . U . . .
F1 F 0.2723(4) 0.7041(3) 0.2479(2) 0.0494(11) Uani 1 1 d D U . . .
F2 F 0.0998(4) 0.8776(3) 0.2079(3) 0.0640(14) Uani 1 1 d D U . . .
F3 F 0.2426(4) 0.8415(3) 0.2491(3) 0.0554(12) Uani 1 1 d D U . . .
F4 F 0.1135(4) 0.7775(3) 0.3019(3) 0.0588(12) Uani 1 1 d D U . . .
F5 F 0.1281(4) 0.7408(3) 0.2073(3) 0.0568(12) Uani 1 1 d D U . . .
F6 F 0.2569(4) 0.8030(3) 0.1542(3) 0.0606(13) Uani 1 1 d D U . . .
P2 P 0.1864(2) 0.89245(15) 0.81999(15) 0.0624(6) Uani 1 1 d . U . . .
F7 F 0.2300(9) 0.9628(7) 0.7702(6) 0.092(3) Uani 0.691(9) 1 d D U P A 1
F8 F 0.1480(10) 0.8174(7) 0.8786(6) 0.108(4) Uani 0.691(9) 1 d D U P A 1
F9 F 0.1068(13) 0.8979(13) 0.7836(8) 0.158(5) Uani 0.691(9) 1 d D U P A 1
F10 F 0.1080(10) 0.9526(8) 0.8691(7) 0.128(4) Uani 0.691(9) 1 d D U P A 1
F11 F 0.2757(9) 0.8652(9) 0.8610(6) 0.115(4) Uani 0.691(9) 1 d D U P A 1
F12 F 0.2751(10) 0.8292(8) 0.7754(6) 0.108(4) Uani 0.691(9) 1 d D U P A 1
F7A F 0.2296(18) 0.9670(13) 0.8054(13) 0.082(6) Uani 0.309(9) 1 d D U P A 2
F8A F 0.1434(15) 0.8168(11) 0.8184(11) 0.079(5) Uani 0.309(9) 1 d D U P A 2
F9A F 0.0684(13) 0.9546(11) 0.8113(11) 0.078(5) Uani 0.309(9) 1 d D U P A 2
F10A F 0.154(2) 0.8777(17) 0.8916(9) 0.112(6) Uani 0.309(9) 1 d D U P A 2
F11A F 0.2952(15) 0.8236(13) 0.8174(15) 0.104(6) Uani 0.309(9) 1 d D U P A 2
F12A F 0.215(2) 0.9083(17) 0.7343(10) 0.120(6) Uani 0.309(9) 1 d D U P A 2
P3 P 0.45339(19) 0.54429(14) 0.72552(11) 0.0467(5) Uani 1 1 d . U . . .
F13 F 0.4342(6) 0.5941(5) 0.6575(3) 0.0908(19) Uani 1 1 d . U . . .
F14 F 0.4788(11) 0.4853(6) 0.7899(6) 0.151(3) Uani 1 1 d . U . . .
F15 F 0.4589(9) 0.4613(6) 0.7002(5) 0.127(3) Uani 1 1 d . U . . .
F16 F 0.5721(8) 0.5214(8) 0.6970(6) 0.148(3) Uani 1 1 d . U . . .
F17 F 0.4553(5) 0.6194(4) 0.7493(3) 0.0692(15) Uani 1 1 d . U . . .
F18 F 0.3430(8) 0.5439(7) 0.7598(4) 0.123(3) Uani 1 1 d . U . . .
P4 P 0.0000 0.5000 0.5000 0.0513(7) Uani 1 2 d S U P . .
F19 F 0.1114(5) 0.4302(4) 0.4898(3) 0.0823(17) Uani 1 1 d . U . . .
F20 F 0.0322(5) 0.5496(5) 0.4252(3) 0.0790(18) Uani 1 1 d . U . . .
F21 F 0.0499(5) 0.5519(4) 0.5258(3) 0.0639(14) Uani 1 1 d . U . . .
N7 N 0.6794(7) 0.2868(6) 0.6116(4) 0.0583(19) Uani 1 1 d . U . . .
C58 C 0.7145(7) 0.3388(7) 0.6069(4) 0.055(2) Uani 1 1 d . U . . .
C59 C 0.7595(10) 0.4082(8) 0.6023(5) 0.077(3) Uani 1 1 d . U . . .
H59A H 0.7995 0.4239 0.5565 0.115 Uiso 1 1 calc R U . . .
H59B H 0.8069 0.3879 0.6328 0.115 Uiso 1 1 calc R U . . .
H59C H 0.7015 0.4582 0.6147 0.115 Uiso 1 1 calc R U . . .
N8 N 0.8905(11) 0.9414(10) 0.7135(8) 0.052(3) Uani 0.5 1 d . U P . .
C60 C 0.9490(11) 0.9728(9) 0.6919(7) 0.034(3) Uani 0.5 1 d . U P . .
C61 C 1.0292(13) 1.0250(11) 0.6629(8) 0.044(3) Uani 0.5 1 d . U P . .
H61A H 1.0606 1.0227 0.6157 0.066 Uiso 0.5 1 calc R U P . .
H61B H 1.0853 1.0010 0.6875 0.066 Uiso 0.5 1 calc R U P . .
H61C H 0.9926 1.0845 0.6670 0.066 Uiso 0.5 1 calc R U P . .
N9 N 0.5564(6) 0.4681(5) 0.0636(4) 0.0523(17) Uani 1 1 d . U . . .
C62 C 0.6255(7) 0.4264(5) 0.0837(4) 0.0460(18) Uani 1 1 d . U . . .
C63 C 0.7199(8) 0.3703(7) 0.1088(5) 0.068(3) Uani 1 1 d . U . . .
H63A H 0.7210 0.3877 0.1478 0.102 Uiso 1 1 calc R U . . .
H63B H 0.7841 0.3747 0.0737 0.102 Uiso 1 1 calc R U . . .
H63C H 0.7174 0.3111 0.1215 0.102 Uiso 1 1 calc R U . . .
N10 N 0.3072(6) 0.7357(5) 0.0057(4) 0.060(2) Uani 1 1 d . U . . .
C64 C 0.2207(7) 0.7761(6) 0.0203(4) 0.053(2) Uani 1 1 d . U . . .
C65 C 0.1130(9) 0.8253(8) 0.0400(6) 0.080(3) Uani 1 1 d . U . . .
H65A H 0.0953 0.8744 0.0038 0.120 Uiso 1 1 calc R U . . .
H65B H 0.1037 0.8456 0.0801 0.120 Uiso 1 1 calc R U . . .
H65C H 0.0661 0.7899 0.0498 0.120 Uiso 1 1 calc R U . . .
N11 N 0.1895(13) 0.6968(9) 0.5887(9) 0.062(4) Uani 0.5 1 d . U P . .
C66 C 0.1981(14) 0.7260(10) 0.6275(10) 0.058(4) Uani 0.5 1 d . U P . .
C67 C 0.2147(19) 0.7664(14) 0.6685(12) 0.079(6) Uani 0.5 1 d . U P . .
H67A H 0.2809 0.7819 0.6479 0.119 Uiso 0.5 1 calc R U P . .
H67B H 0.2194 0.7277 0.7120 0.119 Uiso 0.5 1 calc R U P . .
H67C H 0.1553 0.8181 0.6747 0.119 Uiso 0.5 1 calc R U P . .

loop_
_atom_site_aniso_label
_atom_site_aniso_U_11
_atom_site_aniso_U_22
_atom_site_aniso_U_33
_atom_site_aniso_U_23
_atom_site_aniso_U_13
_atom_site_aniso_U_12
Pt1 0.0338(2) 0.03099(19) 0.03266(19) -0.00592(12) -0.00954(13) -0.01059(13)
N1 0.061(4) 0.023(3) 0.028(3) -0.007(2) -0.017(3) -0.009(3)
N2 0.031(3) 0.031(3) 0.029(3) -0.007(2) -0.006(2) -0.010(2)
N3 0.033(3) 0.023(2) 0.027(2) -0.012(2) -0.012(2) -0.005(2)
N4 0.031(3) 0.025(3) 0.032(3) -0.007(2) -0.008(2) -0.007(2)
N5 0.034(3) 0.032(3) 0.026(3) -0.007(2) -0.008(2) -0.009(2)
N6 0.027(3) 0.032(3) 0.020(2) -0.008(2) -0.004(2) -0.008(2)
C1 0.059(5) 0.028(3) 0.039(3) -0.005(3) -0.018(3) -0.010(3)
C2 0.055(5) 0.027(3) 0.041(3) -0.008(3) -0.014(3) -0.010(3)
C3 0.029(3) 0.036(4) 0.034(3) -0.010(3) -0.007(2) -0.007(3)
C4 0.033(4) 0.040(4) 0.039(3) -0.011(3) -0.012(3) -0.006(3)
C5 0.033(3) 0.024(3) 0.028(3) -0.001(2) -0.009(2) -0.009(2)
C6 0.029(3) 0.030(3) 0.030(3) -0.004(2) -0.002(2) -0.010(3)
C7 0.027(3) 0.028(3) 0.032(3) -0.006(2) -0.009(2) -0.004(2)
C8 0.032(3) 0.022(3) 0.033(3) -0.003(2) -0.011(2) -0.007(2)
C9 0.033(4) 0.033(3) 0.032(3) -0.004(3) -0.008(3) -0.007(3)
C10 0.032(3) 0.032(3) 0.036(3) -0.005(3) -0.008(2) -0.009(3)
C11 0.035(4) 0.041(4) 0.035(3) -0.013(3) -0.008(3) -0.013(3)
C12 0.039(4) 0.044(4) 0.033(3) -0.011(3) -0.008(3) -0.018(3)
C13 0.041(4) 0.032(3) 0.027(3) -0.007(2) -0.009(3) -0.009(3)
C14 0.029(3) 0.040(3) 0.031(3) -0.013(3) -0.005(3) -0.011(3)
C15 0.035(3) 0.038(3) 0.033(3) -0.010(3) -0.007(3) -0.013(3)
C16 0.035(3) 0.034(3) 0.020(3) -0.009(2) -0.006(2) -0.013(2)
C17 0.029(3) 0.034(3) 0.038(4) -0.002(3) -0.009(3) -0.011(2)
C18 0.031(3) 0.036(3) 0.029(3) -0.011(2) -0.005(2) -0.014(2)
C19 0.034(3) 0.035(3) 0.027(3) -0.012(2) -0.006(3) -0.009(2)
C20 0.031(4) 0.038(3) 0.036(4) -0.008(3) -0.010(3) -0.011(3)
C21 0.030(3) 0.033(3) 0.039(4) -0.007(3) -0.012(3) -0.008(2)
C22 0.028(3) 0.036(3) 0.034(3) -0.011(3) -0.007(3) -0.010(3)
C23 0.031(3) 0.034(3) 0.036(3) -0.009(3) -0.002(3) -0.013(2)
S1 0.0603(13) 0.0311(9) 0.0352(9) -0.0028(7) -0.0112(8) -0.0092(8)
S2 0.0467(13) 0.0329(10) 0.0710(14) 0.0017(9) -0.0107(10) -0.0110(9)
S3 0.0711(15) 0.0462(11) 0.0545(12) 0.0101(9) -0.0238(11) -0.0307(11)
S4 0.0477(12) 0.0410(10) 0.0409(10) -0.0032(8) -0.0137(8) -0.0175(8)
O1 0.054(4) 0.081(4) 0.198(10) -0.063(5) -0.054(5) 0.002(3)
O2 0.058(4) 0.063(4) 0.138(6) -0.040(4) -0.039(4) -0.001(3)
O3 0.046(3) 0.056(3) 0.079(4) -0.029(3) -0.004(3) -0.015(3)
O4 0.110(5) 0.070(4) 0.038(3) 0.008(3) -0.017(3) -0.060(4)
O5 0.094(4) 0.052(3) 0.041(3) -0.001(2) -0.020(3) -0.044(3)
O6 0.047(3) 0.050(3) 0.035(3) -0.009(2) -0.008(2) -0.022(2)
O7 0.046(3) 0.048(3) 0.040(3) -0.007(2) -0.013(2) -0.012(2)
O8 0.049(3) 0.041(3) 0.047(3) -0.006(2) -0.016(2) -0.011(2)
O9 0.034(3) 0.039(3) 0.058(3) -0.004(2) -0.013(2) -0.010(2)
O10 0.040(3) 0.046(3) 0.054(3) -0.007(2) -0.006(2) -0.009(2)
C24 0.050(4) 0.041(4) 0.044(4) -0.001(3) -0.001(3) -0.009(3)
C25 0.045(5) 0.050(4) 0.085(7) 0.005(4) -0.006(4) -0.012(3)
C26 0.058(4) 0.029(3) 0.037(4) -0.003(3) -0.010(3) -0.012(3)
C27 0.059(4) 0.041(4) 0.035(4) -0.005(3) -0.015(3) -0.017(3)
C28 0.064(5) 0.064(4) 0.063(5) 0.002(4) -0.020(4) -0.035(4)
C29 0.057(4) 0.057(4) 0.053(5) -0.008(3) -0.017(3) -0.027(3)
C30 0.056(5) 0.074(5) 0.063(6) -0.013(4) -0.018(4) -0.029(4)
C31 0.074(7) 0.104(8) 0.169(10) -0.069(7) -0.059(7) 0.012(6)
C32 0.067(7) 0.121(10) 0.161(10) -0.066(9) -0.054(7) 0.006(6)
C33 0.076(7) 0.099(9) 0.142(9) -0.056(8) -0.050(6) 0.014(6)
C34 0.060(6) 0.063(6) 0.139(9) -0.048(6) -0.031(6) 0.012(4)
C35 0.074(6) 0.086(7) 0.087(6) -0.024(5) 0.005(4) -0.036(5)
C36 0.099(6) 0.076(6) 0.052(5) -0.010(4) -0.001(4) -0.052(5)
C37 0.127(7) 0.060(5) 0.047(5) 0.001(4) -0.029(5) -0.052(5)
C38 0.118(7) 0.064(4) 0.046(5) 0.003(4) -0.031(5) -0.055(4)
C39 0.083(5) 0.063(4) 0.027(3) -0.004(3) -0.014(3) -0.043(3)
C40 0.083(5) 0.081(5) 0.039(4) -0.010(4) -0.016(4) -0.049(4)
C41 0.073(5) 0.089(5) 0.037(4) -0.012(4) -0.012(4) -0.051(4)
C42 0.068(4) 0.075(5) 0.031(4) -0.009(3) -0.012(3) -0.041(4)
C43 0.061(4) 0.056(4) 0.022(3) -0.006(3) -0.006(3) -0.033(3)
C44 0.063(4) 0.054(3) 0.021(3) -0.008(3) -0.009(3) -0.030(3)
C45 0.063(4) 0.047(4) 0.034(4) -0.015(3) -0.003(3) -0.021(3)
C46 0.057(5) 0.051(4) 0.038(4) -0.011(3) -0.003(3) -0.020(3)
C47 0.053(4) 0.046(4) 0.037(4) -0.009(3) -0.002(3) -0.024(3)
C48 0.051(4) 0.048(3) 0.026(3) -0.009(3) -0.007(3) -0.021(3)
C49 0.052(4) 0.052(4) 0.030(3) -0.003(3) -0.009(3) -0.024(3)
C50 0.055(5) 0.050(4) 0.040(4) -0.001(3) -0.013(3) -0.023(3)
C51 0.045(4) 0.043(4) 0.055(4) -0.004(3) -0.012(3) -0.015(3)
C52 0.060(5) 0.044(4) 0.055(4) -0.008(3) -0.009(4) -0.021(4)
C53 0.045(4) 0.039(4) 0.057(4) -0.003(3) -0.023(4) -0.006(3)
C54 0.040(4) 0.040(4) 0.062(5) -0.004(3) -0.020(3) -0.006(3)
C55 0.035(4) 0.037(4) 0.069(4) -0.003(3) -0.013(3) -0.013(3)
C56 0.034(4) 0.041(4) 0.067(4) -0.006(3) -0.004(3) -0.012(3)
C57 0.054(5) 0.054(5) 0.058(4) 0.000(4) -0.004(3) -0.006(4)
S5 0.0342(12) 0.0532(12) 0.0618(13) -0.0027(10) -0.0048(9) -0.0028(9)
O11 0.064(5) 0.078(4) 0.089(5) 0.009(4) 0.003(4) 0.006(4)
O12 0.057(4) 0.157(8) 0.086(5) -0.039(5) -0.005(4) -0.015(4)
O13 0.106(7) 0.081(5) 0.165(9) 0.024(5) -0.083(6) -0.034(5)
O14 0.162(9) 0.120(7) 0.087(5) -0.032(5) -0.055(6) -0.007(6)
P1 0.0387(12) 0.0304(9) 0.0624(13) -0.0048(9) -0.0108(9) -0.0096(8)
F1 0.045(3) 0.039(2) 0.067(3) -0.006(2) -0.023(2) -0.0120(19)
F2 0.055(3) 0.046(3) 0.089(4) -0.005(2) -0.023(3) -0.015(2)
F3 0.054(3) 0.044(2) 0.067(3) -0.008(2) -0.015(2) -0.015(2)
F4 0.051(3) 0.052(3) 0.065(3) -0.012(2) -0.005(2) -0.014(2)
F5 0.047(3) 0.050(3) 0.076(3) -0.015(2) -0.016(2) -0.013(2)
F6 0.066(3) 0.053(3) 0.064(3) -0.003(2) -0.020(2) -0.022(2)
P2 0.0467(14) 0.0451(12) 0.0853(17) 0.0041(11) -0.0151(12) -0.0166(10)
F7 0.083(7) 0.074(5) 0.109(7) 0.008(5) -0.013(5) -0.039(5)
F8 0.106(8) 0.087(6) 0.119(7) 0.006(5) -0.029(5) -0.034(5)
F9 0.130(9) 0.210(13) 0.151(9) -0.006(8) -0.050(7) -0.082(8)
F10 0.106(8) 0.091(7) 0.138(8) -0.021(6) 0.020(6) -0.016(5)
F11 0.091(7) 0.158(9) 0.088(6) -0.021(6) -0.023(5) -0.030(6)
F12 0.122(7) 0.099(7) 0.110(7) -0.036(6) -0.022(5) -0.032(5)
F7A 0.075(11) 0.067(8) 0.100(12) -0.003(7) -0.015(9) -0.033(7)
F8A 0.068(10) 0.069(8) 0.100(11) -0.009(7) -0.019(8) -0.025(7)
F9A 0.066(7) 0.054(8) 0.104(11) 0.002(7) -0.026(7) -0.017(6)
F10A 0.122(13) 0.112(13) 0.100(7) 0.005(6) -0.026(6) -0.053(10)
F11A 0.077(8) 0.070(8) 0.153(14) 0.005(8) -0.029(7) -0.027(6)
F12A 0.126(13) 0.121(13) 0.111(7) -0.010(7) -0.017(7) -0.054(10)
P3 0.0545(13) 0.0455(11) 0.0452(11) 0.0016(9) -0.0202(9) -0.0221(10)
F13 0.117(5) 0.102(4) 0.061(3) -0.008(3) -0.023(3) -0.047(4)
F14 0.241(10) 0.102(5) 0.161(6) 0.019(5) -0.121(6) -0.084(6)
F15 0.172(8) 0.100(5) 0.139(6) -0.013(4) -0.078(6) -0.050(5)
F16 0.103(5) 0.174(8) 0.192(8) -0.106(6) -0.042(4) -0.006(4)
F17 0.090(4) 0.066(3) 0.059(3) -0.013(2) -0.011(3) -0.038(3)
F18 0.125(5) 0.198(8) 0.086(4) -0.046(5) 0.002(4) -0.106(5)
P4 0.0485(19) 0.0616(19) 0.0464(16) -0.0044(14) -0.0147(13) -0.0217(15)
F19 0.067(4) 0.097(4) 0.092(4) -0.031(3) -0.032(3) -0.012(3)
F20 0.086(4) 0.115(5) 0.049(3) 0.009(3) -0.023(3) -0.061(4)
F21 0.070(4) 0.073(3) 0.059(3) -0.011(3) -0.019(3) -0.032(3)
N7 0.054(5) 0.081(5) 0.049(4) -0.007(4) -0.011(3) -0.036(4)
C58 0.048(5) 0.078(5) 0.036(4) 0.002(4) -0.003(4) -0.033(4)
C59 0.095(9) 0.092(7) 0.055(6) 0.013(5) -0.020(6) -0.062(7)
N8 0.022(7) 0.068(8) 0.067(9) -0.033(7) 0.002(6) -0.012(6)
C60 0.012(6) 0.036(7) 0.044(7) -0.007(5) -0.014(5) 0.011(4)
C61 0.039(8) 0.054(8) 0.034(7) -0.010(6) 0.001(6) -0.014(7)
N9 0.050(4) 0.053(4) 0.053(4) 0.001(3) -0.016(3) -0.021(3)
C62 0.049(4) 0.045(4) 0.039(4) 0.004(3) -0.006(3) -0.022(3)
C63 0.052(5) 0.084(7) 0.055(5) -0.003(5) -0.008(4) -0.017(4)
N10 0.038(4) 0.068(5) 0.059(4) -0.003(4) -0.015(3) -0.005(3)
C64 0.039(4) 0.046(4) 0.053(5) 0.013(4) -0.003(3) -0.014(3)
C65 0.042(5) 0.081(7) 0.088(8) -0.006(6) -0.003(4) -0.005(4)
N11 0.059(9) 0.029(7) 0.073(9) 0.006(6) 0.017(7) -0.025(7)
C66 0.044(9) 0.032(8) 0.064(9) 0.002(6) 0.028(7) -0.020(7)
C67 0.074(14) 0.060(12) 0.079(11) -0.020(9) 0.015(10) -0.016(10)

loop_
_atom_type_symbol
_atom_type_description
_atom_type_scat_dispersion_real
_atom_type_scat_dispersion_imag
_atom_type_scat_source
C C 0.0181 0.0091 'International Tables Vol C Tables 4.2.6.8 and 6.1.1.4'
H H 0.0000 0.0000 'International Tables Vol C Tables 4.2.6.8 and 6.1.1.4'
F F 0.0727 0.0534 'International Tables Vol C Tables 4.2.6.8 and 6.1.1.4'
N N 0.0311 0.0180 'International Tables Vol C Tables 4.2.6.8 and 6.1.1.4'
O O 0.0492 0.0322 'International Tables Vol C Tables 4.2.6.8 and 6.1.1.4'
P P 0.2955 0.4335 'International Tables Vol C Tables 4.2.6.8 and 6.1.1.4'
Pt Pt -4.5932 6.9264 'International Tables Vol C Tables 4.2.6.8 and 6.1.1.4'
S S 0.3331 0.5567 'International Tables Vol C Tables 4.2.6.8 and 6.1.1.4'

loop_
_geom_angle_atom_site_label_1
_geom_angle_atom_site_label_2
_geom_angle_atom_site_label_3
_geom_angle
_geom_angle_site_symmetry_1
_geom_angle_site_symmetry_3
N1 Pt1 N2 84.5(2) . .
N3 Pt1 N1 177.7(2) . .
N3 Pt1 N2 93.2(2) . .
N3 Pt1 N6 89.6(2) . 2_657
N6 Pt1 N1 92.7(2) 2_657 .
N6 Pt1 N2 175.7(2) 2_657 .
Pt1 N1 H1A 110.1 . .
Pt1 N1 H1B 110.1 . .
H1A N1 H1B 108.4 . .
C1 N1 Pt1 108.1(4) . .
C1 N1 H1A 110.1 . .
C1 N1 H1B 110.1 . .
Pt1 N2 H2A 110.0 . .
Pt1 N2 H2B 110.0 . .
H2A N2 H2B 108.4 . .
C2 N2 Pt1 108.4(4) . .
C2 N2 H2A 110.0 . .
C2 N2 H2B 110.0 . .
C3 N3 Pt1 120.7(4) . .
C3 N3 C7 119.3(5) . .
C7 N3 Pt1 120.0(4) . .
C10 N4 C13 119.3(6) . .
C11 N4 C10 121.9(6) . .
C11 N4 C13 118.6(6) . .
C14 N5 C13 117.7(6) . .
C18 N5 C13 120.8(6) . .
C18 N5 C14 121.3(6) . .
C21 N6 Pt1 117.9(5) . 2_657
C22 N6 Pt1 123.0(5) . 2_657
C22 N6 C21 119.1(6) . .
N1 C1 H1C 110.4 . .
N1 C1 H1D 110.4 . .
N1 C1 C2 106.8(6) . .
H1C C1 H1D 108.6 . .
C2 C1 H1C 110.4 . .
C2 C1 H1D 110.4 . .
N2 C2 C1 107.9(6) . .
N2 C2 H2C 110.1 . .
N2 C2 H2D 110.1 . .
C1 C2 H2C 110.1 . .
C1 C2 H2D 110.1 . .
H2C C2 H2D 108.4 . .
N3 C3 H3 119.5 . .
N3 C3 C4 120.9(6) . .
C4 C3 H3 119.5 . .
C3 C4 H4 119.7 . .
C5 C4 C3 120.6(7) . .
C5 C4 H4 119.7 . .
C4 C5 C6 116.3(6) . .
C4 C5 C8 122.5(6) . .
C6 C5 C8 121.2(6) . .
C5 C6 H6 119.4 . .
C7 C6 C5 121.2(6) . .
C7 C6 H6 119.4 . .
N3 C7 C6 121.6(6) . .
N3 C7 H7 119.2 . .
C6 C7 H7 119.2 . .
C9 C8 C5 121.9(6) . .
C12 C8 C5 120.5(6) . .
C12 C8 C9 117.6(6) . .
C8 C9 H9 119.9 . .
C10 C9 C8 120.1(7) . .
C10 C9 H9 119.9 . .
N4 C10 C9 119.9(7) . .
N4 C10 H10 120.1 . .
C9 C10 H10 120.1 . .
N4 C11 H11 120.0 . .
N4 C11 C12 120.0(7) . .
C12 C11 H11 120.0 . .
C8 C12 H12 119.8 . .
C11 C12 C8 120.5(7) . .
C11 C12 H12 119.8 . .
N4 C13 H13A 110.3 . .
N4 C13 H13B 110.3 . .
N5 C13 N4 107.2(5) . .
N5 C13 H13A 110.3 . .
N5 C13 H13B 110.3 . .
H13A C13 H13B 108.5 . .
N5 C14 H14 120.0 . .
C15 C14 N5 120.0(7) . .
C15 C14 H14 120.0 . .
C14 C15 H15 119.5 . .
C14 C15 C16 121.0(7) . .
C16 C15 H15 119.5 . .
C15 C16 C19 120.4(6) . .
C17 C16 C15 117.4(6) . .
C17 C16 C19 122.1(6) . .
C16 C17 H17 119.5 . .
C16 C17 C18 120.9(7) . .
C18 C17 H17 119.5 . .
N5 C18 C17 119.3(6) . .
N5 C18 H18 120.3 . .
C17 C18 H18 120.3 . .
C20 C19 C16 120.8(6) . .
C23 C19 C16 122.6(6) . .
C23 C19 C20 116.5(6) . .
C19 C20 H20 119.7 . .
C21 C20 C19 120.5(7) . .
C21 C20 H20 119.7 . .
N6 C21 H21 119.1 . .
C20 C21 N6 121.8(7) . .
C20 C21 H21 119.1 . .
N6 C22 H22 119.4 . .
N6 C22 C23 121.2(7) . .
C23 C22 H22 119.4 . .
C19 C23 H23 119.6 . .
C22 C23 C19 120.8(7) . .
C22 C23 H23 119.6 . .
C24 S1 C26 95.6(4) . .
C25 S2 C26 95.1(5) . .
C28 S3 C27 94.2(4) . .
C29 S4 C27 94.9(4) . .
C30 O1 C31 111.7(9) . .
C33 O2 C32 120.2(11) . .
C35 O3 C34 118.5(9) . .
C37 O4 C36 116.6(8) . .
C39 O5 C38 117.9(8) . .
C48 O6 C49 117.9(6) . .
C50 O7 C51 112.3(6) . .
C52 O8 C53 113.8(6) . .
C54 O9 C55 111.9(6) . .
C57 O10 C56 110.9(7) . .
C25 C24 S1 116.5(7) . .
C25 C24 C57 122.8(9) . .
C57 C24 S1 120.7(7) . .
S2 C25 H25 120.7 . .
C24 C25 S2 118.6(8) . .
C24 C25 H25 120.7 . .
S2 C26 S1 114.0(5) . .
C27 C26 S1 122.6(6) . .
C27 C26 S2 123.2(6) . .
S4 C27 S3 115.7(5) . .
C26 C27 S3 121.9(6) . .
C26 C27 S4 122.3(6) . .
S3 C28 H28 121.1 . .
C29 C28 S3 117.8(8) . .
C29 C28 H28 121.1 . .
C28 C29 S4 116.9(8) . .
C28 C29 C30 124.8(9) . .
C30 C29 S4 118.3(7) . .
O1 C30 C29 107.4(8) . .
O1 C30 H30A 110.2 . .
O1 C30 H30B 110.2 . .
C29 C30 H30A 110.2 . .
C29 C30 H30B 110.2 . .
H30A C30 H30B 108.5 . .
O1 C31 H31A 108.9 . .
O1 C31 H31B 108.9 . .
H31A C31 H31B 107.7 . .
C32 C31 O1 113.2(13) . .
C32 C31 H31A 108.9 . .
C32 C31 H31B 108.9 . .
O2 C32 H32A 106.9 . .
O2 C32 H32B 106.9 . .
C31 C32 O2 121.5(15) . .
C31 C32 H32A 106.9 . .
C31 C32 H32B 106.9 . .
H32A C32 H32B 106.7 . .
O2 C33 H33A 108.0 . .
O2 C33 H33B 108.0 . .
O2 C33 C34 117.1(14) . .
H33A C33 H33B 107.3 . .
C34 C33 H33A 108.0 . .
C34 C33 H33B 108.0 . .
O3 C34 H34A 108.3 . .
O3 C34 H34B 108.3 . .
C33 C34 O3 116.1(10) . .
C33 C34 H34A 108.3 . .
C33 C34 H34B 108.3 . .
H34A C34 H34B 107.4 . .
O3 C35 H35A 109.9 . .
O3 C35 H35B 109.9 . .
O3 C35 C36 109.0(9) . .
H35A C35 H35B 108.3 . .
C36 C35 H35A 109.9 . .
C36 C35 H35B 109.9 . .
O4 C36 C35 109.3(9) . .
O4 C36 H36A 109.8 . .
O4 C36 H36B 109.8 . .
C35 C36 H36A 109.8 . .
C35 C36 H36B 109.8 . .
H36A C36 H36B 108.3 . .
O4 C37 H37A 108.7 . .
O4 C37 H37B 108.7 . .
O4 C37 C38 114.0(8) . .
H37A C37 H37B 107.6 . .
C38 C37 H37A 108.7 . .
C38 C37 H37B 108.7 . .
O5 C38 C37 108.4(10) . .
O5 C38 H38A 110.0 . .
O5 C38 H38B 110.0 . .
C37 C38 H38A 110.0 . .
C37 C38 H38B 110.0 . .
H38A C38 H38B 108.4 . .
O5 C39 C44 113.3(9) . .
C40 C39 O5 125.8(8) . .
C40 C39 C44 120.9(9) . .
C39 C40 H40 119.4 . .
C39 C40 C41 121.2(9) . .
C41 C40 H40 119.4 . .
C40 C41 H41 119.7 . .
C42 C41 C40 120.6(10) . .
C42 C41 H41 119.7 . .
C41 C42 H42 120.8 . .
C41 C42 C43 118.5(10) . .
C43 C42 H42 120.8 . .
C44 C43 C42 120.9(8) . .
C44 C43 C48 118.3(8) . .
C48 C43 C42 120.8(8) . .
C43 C44 C39 117.9(8) . .
C45 C44 C39 122.6(8) . .
C45 C44 C43 119.5(7) . .
C44 C45 H45 119.4 . .
C46 C45 C44 121.3(8) . .
C46 C45 H45 119.4 . .
C45 C46 H46 119.9 . .
C45 C46 C47 120.3(9) . .
C47 C46 H46 119.9 . .
C46 C47 H47 119.7 . .
C46 C47 C48 120.5(8) . .
C48 C47 H47 119.7 . .
O6 C48 C43 115.5(7) . .
O6 C48 C47 124.4(7) . .
C47 C48 C43 120.1(8) . .
O6 C49 H49A 110.1 . .
O6 C49 H49B 110.1 . .
O6 C49 C50 107.9(7) . .
H49A C49 H49B 108.4 . .
C50 C49 H49A 110.1 . .
C50 C49 H49B 110.1 . .
O7 C50 C49 109.0(6) . .
O7 C50 H50A 109.9 . .
O7 C50 H50B 109.9 . .
C49 C50 H50A 109.9 . .
C49 C50 H50B 109.9 . .
H50A C50 H50B 108.3 . .
O7 C51 H51A 110.0 . .
O7 C51 H51B 110.0 . .
O7 C51 C52 108.6(7) . .
H51A C51 H51B 108.3 . .
C52 C51 H51A 110.0 . .
C52 C51 H51B 110.0 . .
O8 C52 C51 114.1(7) . .
O8 C52 H52A 108.7 . .
O8 C52 H52B 108.7 . .
C51 C52 H52A 108.7 . .
C51 C52 H52B 108.7 . .
H52A C52 H52B 107.6 . .
O8 C53 H53A 110.0 . .
O8 C53 H53B 110.0 . .
O8 C53 C54 108.5(7) . .
H53A C53 H53B 108.4 . .
C54 C53 H53A 110.0 . .
C54 C53 H53B 110.0 . .
O9 C54 C53 108.8(7) . .
O9 C54 H54A 109.9 . .
O9 C54 H54B 109.9 . .
C53 C54 H54A 109.9 . .
C53 C54 H54B 109.9 . .
H54A C54 H54B 108.3 . .
O9 C55 H55A 108.8 . .
O9 C55 H55B 108.8 . .
O9 C55 C56 113.9(7) . .
H55A C55 H55B 107.7 . .
C56 C55 H55A 108.8 . .
C56 C55 H55B 108.8 . .
O10 C56 C55 108.1(7) . .
O10 C56 H56A 110.1 . .
O10 C56 H56B 110.1 . .
C55 C56 H56A 110.1 . .
C55 C56 H56B 110.1 . .
H56A C56 H56B 108.4 . .
O10 C57 C24 107.8(7) . .
O10 C57 H57A 110.1 . .
O10 C57 H57B 110.1 . .
C24 C57 H57A 110.1 . .
C24 C57 H57B 110.1 . .
H57A C57 H57B 108.5 . .
O11 S5 O13 105.8(6) . .
O11 S5 O14 108.9(6) . .
O12 S5 O11 109.3(6) . .
O12 S5 O13 116.7(7) . .
O12 S5 O14 103.5(7) . .
O13 S5 O14 112.5(7) . .
F1 P1 F5 89.4(3) . .
F1 P1 F6 88.7(3) . .
F2 P1 F1 178.1(3) . .
F2 P1 F3 90.4(3) . .
F2 P1 F4 90.9(3) . .
F2 P1 F5 89.6(3) . .
F2 P1 F6 89.7(3) . .
F3 P1 F1 90.5(3) . .
F3 P1 F5 178.9(3) . .
F3 P1 F6 90.7(3) . .
F4 P1 F1 90.6(3) . .
F4 P1 F3 91.4(3) . .
F4 P1 F5 89.7(3) . .
F4 P1 F6 177.8(3) . .
F6 P1 F5 88.2(3) . .
F7 P2 F8 173.4(7) . .
F7 P2 F10 94.2(7) . .
F7 P2 F11 92.7(7) . .
F7 P2 F12 86.0(7) . .
F9 P2 F7 96.4(8) . .
F9 P2 F8 90.1(7) . .
F9 P2 F10 97.1(9) . .
F9 P2 F11 167.8(9) . .
F9 P2 F12 89.3(9) . .
F10 P2 F8 84.0(6) . .
F10 P2 F11 90.3(8) . .
F10 P2 F12 173.4(8) . .
F11 P2 F8 81.0(6) . .
F12 P2 F8 95.0(7) . .
F12 P2 F11 83.1(7) . .
F7A P2 F8A 167.7(12) . .
F7A P2 F9A 92.9(11) . .
F7A P2 F11A 95.4(11) . .
F7A P2 F12A 83.7(11) . .
F8A P2 F9A 84.6(9) . .
F8A P2 F12A 84.0(11) . .
F9A P2 F12A 83.6(11) . .
F10A P2 F7A 100.5(13) . .
F10A P2 F8A 91.7(11) . .
F10A P2 F9A 92.6(12) . .
F10A P2 F11A 95.5(14) . .
F10A P2 F12A 174.5(13) . .
F11A P2 F8A 85.2(10) . .
F11A P2 F9A 167.2(14) . .
F11A P2 F12A 87.6(13) . .
F13 P3 F15 84.9(4) . .
F13 P3 F17 96.5(4) . .
F14 P3 F13 173.3(6) . .
F14 P3 F15 88.9(5) . .
F14 P3 F17 89.5(4) . .
F16 P3 F13 90.6(6) . .
F16 P3 F14 86.2(7) . .
F16 P3 F15 85.4(6) . .
F16 P3 F17 91.4(5) . .
F17 P3 F15 176.6(5) . .
F18 P3 F13 98.1(5) . .
F18 P3 F14 84.0(6) . .
F18 P3 F15 84.3(5) . .
F18 P3 F16 165.9(7) . .
F18 P3 F17 98.6(4) . .
F19 P4 F19 180.0 . 2_566
F19 P4 F20 90.2(4) 2_566 .
F19 P4 F20 89.8(4) . .
F19 P4 F20 89.8(4) 2_566 2_566
F19 P4 F20 90.2(4) . 2_566
F19 P4 F21 89.0(3) 2_566 2_566
F19 P4 F21 91.0(3) . 2_566
F19 P4 F21 89.0(3) . .
F19 P4 F21 91.0(3) 2_566 .
F20 P4 F20 180.0(5) 2_566 .
F20 P4 F21 90.9(3) 2_566 2_566
F20 P4 F21 89.1(3) . 2_566
F20 P4 F21 89.1(3) 2_566 .
F20 P4 F21 90.9(3) . .
F21 P4 F21 180.0 . 2_566
N7 C58 C59 178.6(10) . .
C58 C59 H59A 109.5 . .
C58 C59 H59B 109.5 . .
C58 C59 H59C 109.5 . .
H59A C59 H59B 109.5 . .
H59A C59 H59C 109.5 . .
H59B C59 H59C 109.5 . .
N8 C60 C61 175.4(16) . .
C60 C61 H61A 109.5 . .
C60 C61 H61B 109.5 . .
C60 C61 H61C 109.5 . .
H61A C61 H61B 109.5 . .
H61A C61 H61C 109.5 . .
H61B C61 H61C 109.5 . .
N9 C62 C63 178.4(10) . .
C62 C63 H63A 109.5 . .
C62 C63 H63B 109.5 . .
C62 C63 H63C 109.5 . .
H63A C63 H63B 109.5 . .
H63A C63 H63C 109.5 . .
H63B C63 H63C 109.5 . .
N10 C64 C65 178.6(11) . .
C64 C65 H65A 109.5 . .
C64 C65 H65B 109.5 . .
C64 C65 H65C 109.5 . .
H65A C65 H65B 109.5 . .
H65A C65 H65C 109.5 . .
H65B C65 H65C 109.5 . .
N11 C66 C67 173.8(18) . .
C66 C67 H67A 109.5 . .
C66 C67 H67B 109.5 . .
C66 C67 H67C 109.5 . .
H67A C67 H67B 109.5 . .
H67A C67 H67C 109.5 . .
H67B C67 H67C 109.5 . .

loop_
_geom_bond_atom_site_label_1
_geom_bond_atom_site_label_2
_geom_bond_distance
_geom_bond_site_symmetry_2
Pt1 N1 2.030(5) .
Pt1 N2 2.042(6) .
Pt1 N3 2.018(5) .
Pt1 N6 2.027(5) 2_657
N1 H1A 0.9200 .
N1 H1B 0.9200 .
N1 C1 1.502(9) .
N2 H2A 0.9200 .
N2 H2B 0.9200 .
N2 C2 1.505(9) .
N3 C3 1.337(9) .
N3 C7 1.352(9) .
N4 C10 1.350(9) .
N4 C11 1.331(9) .
N4 C13 1.491(8) .
N5 C13 1.475(9) .
N5 C14 1.362(9) .
N5 C18 1.343(9) .
N6 Pt1 2.027(5) 2_657
N6 C21 1.354(9) .
N6 C22 1.349(9) .
C1 H1C 0.9900 .
C1 H1D 0.9900 .
C1 C2 1.514(11) .
C2 H2C 0.9900 .
C2 H2D 0.9900 .
C3 H3 0.9500 .
C3 C4 1.404(10) .
C4 H4 0.9500 .
C4 C5 1.386(10) .
C5 C6 1.398(10) .
C5 C8 1.465(9) .
C6 H6 0.9500 .
C6 C7 1.364(10) .
C7 H7 0.9500 .
C8 C9 1.394(10) .
C8 C12 1.393(11) .
C9 H9 0.9500 .
C9 C10 1.367(10) .
C10 H10 0.9500 .
C11 H11 0.9500 .
C11 C12 1.369(10) .
C12 H12 0.9500 .
C13 H13A 0.9900 .
C13 H13B 0.9900 .
C14 H14 0.9500 .
C14 C15 1.360(10) .
C15 H15 0.9500 .
C15 C16 1.395(10) .
C16 C17 1.380(10) .
C16 C19 1.471(10) .
C17 H17 0.9500 .
C17 C18 1.393(10) .
C18 H18 0.9500 .
C19 C20 1.402(10) .
C19 C23 1.396(11) .
C20 H20 0.9500 .
C20 C21 1.353(10) .
C21 H21 0.9500 .
C22 H22 0.9500 .
C22 C23 1.366(10) .
C23 H23 0.9500 .
S1 C24 1.724(10) .
S1 C26 1.758(8) .
S2 C25 1.723(10) .
S2 C26 1.737(8) .
S3 C27 1.737(8) .
S3 C28 1.736(11) .
S4 C27 1.735(8) .
S4 C29 1.730(9) .
O1 C30 1.389(12) .
O1 C31 1.441(15) .
O2 C32 1.380(15) .
O2 C33 1.303(16) .
O3 C34 1.498(13) .
O3 C35 1.386(14) .
O4 C36 1.410(13) .
O4 C37 1.401(13) .
O5 C38 1.441(11) .
O5 C39 1.364(12) .
O6 C48 1.366(10) .
O6 C49 1.436(9) .
O7 C50 1.405(10) .
O7 C51 1.414(10) .
O8 C52 1.421(10) .
O8 C53 1.427(10) .
O9 C54 1.421(9) .
O9 C55 1.454(10) .
O10 C56 1.440(11) .
O10 C57 1.422(11) .
C24 C25 1.340(13) .
C24 C57 1.499(13) .
C25 H25 0.9500 .
C26 C27 1.339(13) .
C28 H28 0.9500 .
C28 C29 1.347(13) .
C29 C30 1.487(14) .
C30 H30A 0.9900 .
C30 H30B 0.9900 .
C31 H31A 0.9900 .
C31 H31B 0.9900 .
C31 C32 1.32(2) .
C32 H32A 0.9900 .
C32 H32B 0.9900 .
C33 H33A 0.9900 .
C33 H33B 0.9900 .
C33 C34 1.371(18) .
C34 H34A 0.9900 .
C34 H34B 0.9900 .
C35 H35A 0.9900 .
C35 H35B 0.9900 .
C35 C36 1.520(18) .
C36 H36A 0.9900 .
C36 H36B 0.9900 .
C37 H37A 0.9900 .
C37 H37B 0.9900 .
C37 C38 1.493(17) .
C38 H38A 0.9900 .
C38 H38B 0.9900 .
C39 C40 1.328(15) .
C39 C44 1.446(12) .
C40 H40 0.9500 .
C40 C41 1.432(15) .
C41 H41 0.9500 .
C41 C42 1.384(13) .
C42 H42 0.9500 .
C42 C43 1.425(13) .
C43 C44 1.419(12) .
C43 C48 1.425(11) .
C44 C45 1.400(13) .
C45 H45 0.9500 .
C45 C46 1.372(12) .
C46 H46 0.9500 .
C46 C47 1.386(12) .
C47 H47 0.9500 .
C47 C48 1.393(12) .
C49 H49A 0.9900 .
C49 H49B 0.9900 .
C49 C50 1.518(12) .
C50 H50A 0.9900 .
C50 H50B 0.9900 .
C51 H51A 0.9900 .
C51 H51B 0.9900 .
C51 C52 1.497(12) .
C52 H52A 0.9900 .
C52 H52B 0.9900 .
C53 H53A 0.9900 .
C53 H53B 0.9900 .
C53 C54 1.500(12) .
C54 H54A 0.9900 .
C54 H54B 0.9900 .
C55 H55A 0.9900 .
C55 H55B 0.9900 .
C55 C56 1.491(13) .
C56 H56A 0.9900 .
C56 H56B 0.9900 .
C57 H57A 0.9900 .
C57 H57B 0.9900 .
S5 O11 1.422(8) .
S5 O12 1.410(9) .
S5 O13 1.450(10) .
S5 O14 1.474(10) .
P1 F1 1.589(5) .
P1 F2 1.573(5) .
P1 F3 1.578(5) .
P1 F4 1.574(5) .
P1 F5 1.606(5) .
P1 F6 1.605(6) .
P2 F7 1.522(9) .
P2 F8 1.623(10) .
P2 F9 1.508(13) .
P2 F10 1.579(11) .
P2 F11 1.603(11) .
P2 F12 1.593(11) .
P2 F7A 1.511(17) .
P2 F8A 1.623(17) .
P2 F9A 1.635(16) .
P2 F10A 1.437(19) .
P2 F11A 1.543(19) .
P2 F12A 1.72(2) .
P3 F13 1.515(7) .
P3 F14 1.515(9) .
P3 F15 1.640(9) .
P3 F16 1.512(11) .
P3 F17 1.534(6) .
P3 F18 1.478(9) .
P4 F19 1.576(7) 2_566
P4 F19 1.576(7) .
P4 F20 1.590(5) .
P4 F20 1.590(5) 2_566
P4 F21 1.602(5) 2_566
P4 F21 1.601(5) .
N7 C58 1.126(12) .
C58 C59 1.497(14) .
C59 H59A 0.9800 .
C59 H59B 0.9800 .
C59 H59C 0.9800 .
N8 C60 1.05(2) .
C60 C61 1.54(2) .
C61 H61A 0.9800 .
C61 H61B 0.9800 .
C61 H61C 0.9800 .
N9 C62 1.097(11) .
C62 C63 1.473(14) .
C63 H63A 0.9800 .
C63 H63B 0.9800 .
C63 H63C 0.9800 .
N10 C64 1.146(11) .
C64 C65 1.426(14) .
C65 H65A 0.9800 .
C65 H65B 0.9800 .
C65 H65C 0.9800 .
N11 C66 1.15(3) .
C66 C67 1.39(3) .
C67 H67A 0.9800 .
C67 H67B 0.9800 .
C67 H67C 0.9800 .

loop_
_geom_torsion_atom_site_label_1
_geom_torsion_atom_site_label_2
_geom_torsion_atom_site_label_3
_geom_torsion_atom_site_label_4
_geom_torsion
_geom_torsion_site_symmetry_1
Pt1 N1 C1 C2 -43.5(7) .
Pt1 N2 C2 C1 -38.0(7) .
Pt1 N3 C3 C4 179.7(5) .
Pt1 N3 C7 C6 -179.5(5) .
Pt1 N6 C21 C20 175.4(5) 2_657
Pt1 N6 C22 C23 -176.4(5) 2_657
N1 C1 C2 N2 53.8(8) .
N3 C3 C4 C5 -0.7(11) .
N4 C11 C12 C8 2.1(11) .
N5 C14 C15 C16 -0.5(10) .
N6 C22 C23 C19 1.4(10) .
C3 N3 C7 C6 -0.6(10) .
C3 C4 C5 C6 0.4(10) .
C3 C4 C5 C8 -179.0(6) .
C4 C5 C6 C7 -0.2(10) .
C4 C5 C8 C9 -24.0(10) .
C4 C5 C8 C12 154.6(7) .
C5 C6 C7 N3 0.3(10) .
C5 C8 C9 C10 179.6(6) .
C5 C8 C12 C11 179.5(6) .
C6 C5 C8 C9 156.7(6) .
C6 C5 C8 C12 -24.8(10) .
C7 N3 C3 C4 0.8(10) .
C8 C5 C6 C7 179.2(6) .
C8 C9 C10 N4 -0.2(10) .
C9 C8 C12 C11 -1.9(10) .
C10 N4 C11 C12 -1.4(10) .
C10 N4 C13 N5 -93.3(7) .
C11 N4 C10 C9 0.4(10) .
C11 N4 C13 N5 81.8(7) .
C12 C8 C9 C10 1.0(10) .
C13 N4 C10 C9 175.3(6) .
C13 N4 C11 C12 -176.3(6) .
C13 N5 C14 C15 -172.7(6) .
C13 N5 C18 C17 173.1(6) .
C14 N5 C13 N4 83.3(7) .
C14 N5 C18 C17 -0.5(9) .
C14 C15 C16 C17 -0.7(10) .
C14 C15 C16 C19 176.9(6) .
C15 C16 C17 C18 1.4(10) .
C15 C16 C19 C20 21.6(9) .
C15 C16 C19 C23 -158.7(6) .
C16 C17 C18 N5 -0.8(10) .
C16 C19 C20 C21 -178.3(6) .
C16 C19 C23 C22 177.2(6) .
C17 C16 C19 C20 -160.9(7) .
C17 C16 C19 C23 18.8(10) .
C18 N5 C13 N4 -90.6(7) .
C18 N5 C14 C15 1.2(9) .
C19 C16 C17 C18 -176.2(6) .
C19 C20 C21 N6 0.7(11) .
C20 C19 C23 C22 -3.0(10) .
C21 N6 C22 C23 1.3(9) .
C22 N6 C21 C20 -2.4(10) .
C23 C19 C20 C21 2.0(10) .
S1 C24 C25 S2 0.0(12) .
S1 C24 C57 O10 63.0(10) .
S1 C26 C27 S3 0.7(10) .
S1 C26 C27 S4 -178.5(4) .
S2 C26 C27 S3 176.4(4) .
S2 C26 C27 S4 -2.8(10) .
S3 C28 C29 S4 2.9(11) .
S3 C28 C29 C30 -179.1(7) .
S4 C29 C30 O1 30.7(11) .
O1 C31 C32 O2 -54(2) .
O2 C33 C34 O3 64(2) .
O3 C35 C36 O4 -58.3(12) .
O4 C37 C38 O5 64.9(10) .
O5 C39 C40 C41 -178.9(7) .
O5 C39 C44 C43 179.4(6) .
O5 C39 C44 C45 -0.5(10) .
O6 C49 C50 O7 67.8(8) .
O7 C51 C52 O8 -57.4(10) .
O8 C53 C54 O9 -68.5(9) .
O9 C55 C56 O10 -66.5(9) .
C24 S1 C26 S2 -4.6(5) .
C24 S1 C26 C27 171.5(7) .
C25 S2 C26 S1 4.6(6) .
C25 S2 C26 C27 -171.5(8) .
C25 C24 C57 O10 -115.1(10) .
C26 S1 C24 C25 2.8(9) .
C26 S1 C24 C57 -175.5(7) .
C26 S2 C25 C24 -2.9(10) .
C27 S3 C28 C29 -5.8(8) .
C27 S4 C29 C28 1.6(8) .
C27 S4 C29 C30 -176.5(7) .
C28 S3 C27 S4 6.7(5) .
C28 S3 C27 C26 -172.5(7) .
C28 C29 C30 O1 -147.3(10) .
C29 S4 C27 S3 -5.6(5) .
C29 S4 C27 C26 173.7(7) .
C30 O1 C31 C32 -108.6(16) .
C31 O1 C30 C29 177.8(11) .
C32 O2 C33 C34 170.5(14) .
C33 O2 C32 C31 -164.7(16) .
C34 O3 C35 C36 179.9(9) .
C35 O3 C34 C33 90.8(15) .
C36 O4 C37 C38 -82.5(12) .
C37 O4 C36 C35 -142.3(10) .
C38 O5 C39 C40 6.4(11) .
C38 O5 C39 C44 -174.3(6) .
C39 O5 C38 C37 170.6(7) .
C39 C40 C41 C42 -1.7(12) .
C39 C44 C45 C46 179.7(7) .
C40 C39 C44 C43 -1.3(11) .
C40 C39 C44 C45 178.8(7) .
C40 C41 C42 C43 0.8(11) .
C41 C42 C43 C44 -0.2(11) .
C41 C42 C43 C48 -178.9(7) .
C42 C43 C44 C39 0.4(10) .
C42 C43 C44 C45 -179.6(7) .
C42 C43 C48 O6 -0.2(10) .
C42 C43 C48 C47 -179.6(7) .
C43 C44 C45 C46 -0.2(11) .
C44 C39 C40 C41 1.9(12) .
C44 C43 C48 O6 -179.0(6) .
C44 C43 C48 C47 1.7(10) .
C44 C45 C46 C47 0.6(12) .
C45 C46 C47 C48 0.2(12) .
C46 C47 C48 O6 179.4(7) .
C46 C47 C48 C43 -1.4(11) .
C48 O6 C49 C50 179.8(6) .
C48 C43 C44 C39 179.2(6) .
C48 C43 C44 C45 -0.9(10) .
C49 O6 C48 C43 -170.6(6) .
C49 O6 C48 C47 8.7(10) .
C50 O7 C51 C52 167.0(7) .
C51 O7 C50 C49 -175.8(7) .
C52 O8 C53 C54 -163.8(7) .
C53 O8 C52 C51 -56.2(10) .
C54 O9 C55 C56 -83.8(8) .
C55 O9 C54 C53 -168.1(7) .
C56 O10 C57 C24 157.9(8) .
C57 O10 C56 C55 -166.9(7) .
C57 C24 C25 S2 178.3(8) .

loop_
_smtbx_masks_void_nr
_smtbx_masks_void_average_x
_smtbx_masks_void_average_y
_smtbx_masks_void_average_z
_smtbx_masks_void_volume
_smtbx_masks_void_count_electrons
1 0.081 0.016 0.039 12.4 0.0
2 0.000 0.000 0.500 282.4 24.0
3 -0.081 -0.016 0.961 12.4 0.0
